data_4508463
loop_
_publ_author_name
'Luo, Lan'
'Maggard, Paul A.'

_publ_section_title
;
 Effect of Ligand Coordination on the Structures and Visible-Light
 Photocatalytic Activity of Manganese Vanadate Hybrids
;
_journal_issue 12
_journal_name_full 'Crystal Growth &amp; Design'
_journal_page_first 5282
_journal_paper_doi 10.1021/cg401062f
_journal_volume 13
_journal_year 2013
_chemical_formula_sum 'C10 H10 Mn N2 O7 V2'
_chemical_formula_weight 427.02
_chemical_name_systematic
; 
 ? 
;
_space_group_IT_number 14
_symmetry_space_group_name_Hall '-P 2yn'
_symmetry_space_group_name_H-M 'P 1 21/n 1'
_atom_sites_solution_hydrogens geom
_atom_sites_solution_primary direct
_atom_sites_solution_secondary difmap
_audit_creation_method SHELXL-97
_cell_angle_alpha 90.00
_cell_angle_beta 96.419(4)
_cell_angle_gamma 90.00
_cell_formula_units_Z 4
_cell_length_a 6.8557(4)
_cell_length_b 10.4900(6)
_cell_length_c 19.7921(13)
_cell_measurement_temperature 296(2)
_cell_volume 1414.45(15)
_computing_structure_refinement 'SHELXL-97 (Sheldrick, 1997)'
_computing_structure_solution 'SHELXS-97 (Sheldrick, 1990)'
_diffrn_ambient_temperature 296(2)
_diffrn_measured_fraction_theta_full 0.987
_diffrn_measured_fraction_theta_max 0.987
_diffrn_radiation_monochromator graphite
_diffrn_radiation_source 'fine-focus sealed tube'
_diffrn_radiation_type MoK\a
_diffrn_radiation_wavelength 0.71073
_diffrn_reflns_av_R_equivalents 0.0523
_diffrn_reflns_av_sigmaI/netI 0.0396
_diffrn_reflns_limit_h_max 8
_diffrn_reflns_limit_h_min -8
_diffrn_reflns_limit_k_max 13
_diffrn_reflns_limit_k_min -12
_diffrn_reflns_limit_l_max 24
_diffrn_reflns_limit_l_min -24
_diffrn_reflns_number 15327
_diffrn_reflns_theta_full 26.37
_diffrn_reflns_theta_max 26.37
_diffrn_reflns_theta_min 2.20
_exptl_absorpt_coefficient_mu 2.208
_exptl_absorpt_correction_T_max 0.9169
_exptl_absorpt_correction_T_min 0.7053
_exptl_crystal_density_diffrn 2.005
_exptl_crystal_density_method 'not measured'
_exptl_crystal_F_000 844
_exptl_crystal_size_max 0.17
_exptl_crystal_size_mid 0.08
_exptl_crystal_size_min 0.04
_refine_diff_density_max 3.375
_refine_diff_density_min -0.879
_refine_diff_density_rms 0.232
_refine_ls_extinction_method none
_refine_ls_goodness_of_fit_ref 1.199
_refine_ls_hydrogen_treatment mixed
_refine_ls_matrix_type full
_refine_ls_number_parameters 191
_refine_ls_number_reflns 2886
_refine_ls_number_restraints 58
_refine_ls_restrained_S_all 1.187
_refine_ls_R_factor_all 0.0871
_refine_ls_R_factor_gt 0.0794
_refine_ls_shift/su_max 0.000
_refine_ls_shift/su_mean 0.000
_refine_ls_structure_factor_coef Fsqd
_refine_ls_weighting_details 'calc w=1/[\s^2^(Fo^2^)+(0.0019P)^2^+35.8684P] where P=(Fo^2^+2Fc^2^)/3'
_refine_ls_weighting_scheme calc
_refine_ls_wR_factor_gt 0.1706
_refine_ls_wR_factor_ref 0.1749
_reflns_number_gt 2575
_reflns_number_total 2886
_reflns_threshold_expression >2sigma(I)
_cod_data_source_file cg401062f_si_002.cif
_cod_data_source_block shelxl
_cod_original_sg_symbol_H-M 'P 21/n'
_cod_database_code 4508463

loop_
_symmetry_equiv_pos_as_xyz
'x, y, z'
'-x+1/2, y+1/2, -z+1/2'
'-x, -y, -z'
'x-1/2, -y-1/2, z-1/2'

loop_
_atom_site_label
_atom_site_type_symbol
_atom_site_fract_x
_atom_site_fract_y
_atom_site_fract_z
_atom_site_U_iso_or_equiv
_atom_site_adp_type
_atom_site_occupancy
_atom_site_symmetry_multiplicity
_atom_site_calc_flag
_atom_site_refinement_flags
Mn Mn 0.32021(17) 0.59588(11) 0.17304(6) 0.0081(3) Uani 1 1 d U
V2 V -0.18120(19) 0.65380(13) 0.22267(7) 0.0077(3) Uani 1 1 d U
V1 V -0.3915(2) 0.45967(13) 0.30884(7) 0.0094(3) Uani 1 1 d U
O5 O -0.3620(7) 0.6000(5) 0.1691(2) 0.0030(10) Uiso 1 1 d U
O1 O -0.6158(8) 0.4946(5) 0.2683(3) 0.0129(12) Uani 1 1 d U
O4 O -0.2912(9) 0.3215(6) 0.2700(3) 0.0170(13) Uani 1 1 d U
O7 O 0.3729(9) 0.8023(6) 0.2018(3) 0.0154(12) Uani 1 1 d U
H5 H 0.4854 0.8108 0.2258 0.023 Uiso 1 1 d R
H6 H 0.2824 0.8290 0.2254 0.023 Uiso 1 1 d R
O2 O -0.2120(9) 0.5835(6) 0.3036(3) 0.0140(12) Uani 1 1 d U
O6 O -0.4178(10) 0.4301(6) 0.3877(3) 0.0186(13) Uani 1 1 d U
N2 N 0.2893(10) 0.4133(7) 0.1131(3) 0.0106(13) Uani 1 1 d U
C10 C 0.2974(12) 0.2969(8) 0.1407(4) 0.0116(15) Uani 1 1 d U
H10 H 0.3169 0.2904 0.1878 0.014 Uiso 1 1 calc R
C5 C 0.2537(12) 0.5551(8) 0.0169(4) 0.0121(15) Uani 1 1 d U
C6 C 0.2616(11) 0.4236(8) 0.0441(4) 0.0104(15) Uani 1 1 d U
C3 C 0.2298(12) 0.7039(9) -0.0750(4) 0.0164(17) Uani 1 1 d U
H3 H 0.2187 0.7218 -0.1213 0.020 Uiso 1 1 calc R
C7 C 0.2426(13) 0.3161(8) 0.0035(4) 0.0155(17) Uani 1 1 d U
H7 H 0.2262 0.3244 -0.0436 0.019 Uiso 1 1 calc R
C2 C 0.2439(13) 0.8031(9) -0.0279(4) 0.0173(17) Uani 1 1 d U
H2 H 0.2404 0.8878 -0.0419 0.021 Uiso 1 1 calc R
C9 C 0.2783(12) 0.1847(8) 0.1027(4) 0.0124(16) Uani 1 1 d U
H9 H 0.2857 0.1052 0.1236 0.015 Uiso 1 1 calc R
C1 C 0.2632(13) 0.7711(8) 0.0404(4) 0.0162(17) Uani 1 1 d U
H1 H 0.2727 0.8366 0.0723 0.019 Uiso 1 1 calc R
C4 C 0.2324(13) 0.5806(9) -0.0532(4) 0.0152(16) Uani 1 1 d U
H4 H 0.2202 0.5141 -0.0844 0.018 Uiso 1 1 calc R
C8 C 0.2480(13) 0.1962(9) 0.0327(4) 0.0167(17) Uani 1 1 d U
H8 H 0.2315 0.1239 0.0055 0.020 Uiso 1 1 calc R
O3 O 0.0265(9) 0.6140(6) 0.1940(3) 0.0152(12) Uiso 1 1 d U
N1 N 0.2689(10) 0.6505(7) 0.0627(3) 0.0107(13) Uani 1 1 d U

loop_
_atom_site_aniso_label
_atom_site_aniso_U_11
_atom_site_aniso_U_22
_atom_site_aniso_U_33
_atom_site_aniso_U_23
_atom_site_aniso_U_13
_atom_site_aniso_U_12
Mn 0.0068(5) 0.0067(6) 0.0107(6) 0.0002(5) 0.0007(4) 0.0007(5)
V2 0.0053(6) 0.0055(6) 0.0122(6) 0.0001(5) 0.0003(5) 0.0000(5)
V1 0.0086(6) 0.0072(6) 0.0121(7) 0.0007(5) 0.0000(5) -0.0002(5)
O1 0.014(3) 0.009(3) 0.015(3) -0.002(2) -0.002(2) 0.000(2)
O4 0.017(3) 0.008(3) 0.026(3) -0.001(2) 0.003(3) 0.001(2)
O7 0.011(3) 0.014(3) 0.021(3) -0.004(2) 0.004(2) 0.001(2)
O2 0.017(3) 0.010(3) 0.014(3) -0.002(2) 0.001(2) -0.006(2)
O6 0.029(4) 0.014(3) 0.012(3) 0.004(2) 0.001(2) -0.003(3)
N2 0.013(3) 0.008(3) 0.010(3) 0.000(2) 0.002(3) -0.001(3)
C10 0.012(4) 0.011(3) 0.011(4) 0.001(3) -0.001(3) 0.001(3)
C5 0.008(4) 0.012(3) 0.017(4) 0.001(3) 0.003(3) -0.002(3)
C6 0.007(3) 0.013(3) 0.010(3) 0.001(3) -0.004(3) 0.001(3)
C3 0.013(4) 0.022(4) 0.014(4) 0.005(3) 0.000(3) 0.003(4)
C7 0.018(4) 0.015(4) 0.013(4) -0.002(3) -0.001(3) 0.001(3)
C2 0.018(4) 0.016(4) 0.017(4) 0.008(3) 0.000(3) -0.003(4)
C9 0.009(4) 0.008(4) 0.019(4) 0.002(3) 0.000(3) 0.000(3)
C1 0.021(4) 0.009(4) 0.018(4) 0.001(3) -0.001(4) -0.001(3)
C4 0.016(4) 0.017(4) 0.014(4) 0.002(3) 0.005(3) 0.004(3)
C8 0.020(4) 0.014(4) 0.016(4) -0.005(3) 0.000(3) -0.002(3)
N1 0.009(3) 0.011(3) 0.012(3) 0.003(2) -0.002(3) 0.001(3)

loop_
_atom_type_symbol
_atom_type_description
_atom_type_scat_dispersion_real
_atom_type_scat_dispersion_imag
_atom_type_scat_source
C C 0.0033 0.0016 'International Tables Vol C Tables 4.2.6.8 and 6.1.1.4'
H H 0.0000 0.0000 'International Tables Vol C Tables 4.2.6.8 and 6.1.1.4'
N N 0.0061 0.0033 'International Tables Vol C Tables 4.2.6.8 and 6.1.1.4'
O O 0.0106 0.0060 'International Tables Vol C Tables 4.2.6.8 and 6.1.1.4'
V V 0.3005 0.5294 'International Tables Vol C Tables 4.2.6.8 and 6.1.1.4'
Mn Mn 0.3368 0.7283 'International Tables Vol C Tables 4.2.6.8 and 6.1.1.4'

loop_
_geom_angle_atom_site_label_1
_geom_angle_atom_site_label_2
_geom_angle_atom_site_label_3
_geom_angle
_geom_angle_site_symmetry_1
_geom_angle_site_symmetry_3
O3 Mn O1 88.7(2) . 1_655
O3 Mn O5 168.8(2) . 1_655
O1 Mn O5 86.3(2) 1_655 1_655
O3 Mn N1 96.8(2) . .
O1 Mn N1 164.9(2) 1_655 .
O5 Mn N1 90.5(2) 1_655 .
O3 Mn N2 98.3(2) . .
O1 Mn N2 92.3(2) 1_655 .
O5 Mn N2 91.9(2) 1_655 .
N1 Mn N2 73.1(3) . .
O3 Mn O7 89.6(2) . .
O1 Mn O7 103.8(2) 1_655 .
O5 Mn O7 81.8(2) 1_655 .
N1 Mn O7 90.2(2) . .
N2 Mn O7 162.2(2) . .
O5 V2 O3 108.2(3) . .
O5 V2 O4 108.3(3) . 2_455
O3 V2 O4 112.6(3) . 2_455
O5 V2 O2 106.2(3) . .
O3 V2 O2 113.3(3) . .
O4 V2 O2 108.0(3) 2_455 .
O5 V2 V1 76.44(18) . .
O3 V2 V1 119.7(2) . .
O4 V2 V1 122.9(2) 2_455 .
O2 V2 V1 30.15(18) . .
O6 V1 O1 107.7(3) . .
O6 V1 O2 110.1(3) . .
O1 V1 O2 114.0(3) . .
O6 V1 O4 110.1(3) . .
O1 V1 O4 109.9(3) . .
O2 V1 O4 105.0(3) . .
O6 V1 V2 139.6(2) . .
O1 V1 V2 92.9(2) . .
O2 V1 V2 30.10(18) . .
O4 V1 V2 94.0(2) . .
V2 O5 Mn 131.9(3) . 1_455
V1 O1 Mn 127.1(3) . 1_455
V2 O4 V1 135.1(4) 2_445 .
V2 O2 V1 119.7(3) . .
C10 N2 C6 118.5(7) . .
C10 N2 Mn 124.4(5) . .
C6 N2 Mn 117.1(5) . .
N2 C10 C9 123.6(7) . .
N1 C5 C4 121.0(8) . .
N1 C5 C6 116.8(7) . .
C4 C5 C6 122.2(8) . .
N2 C6 C7 120.8(8) . .
N2 C6 C5 115.7(7) . .
C7 C6 C5 123.5(7) . .
C4 C3 C2 120.0(8) . .
C8 C7 C6 120.2(8) . .
C1 C2 C3 117.7(8) . .
C8 C9 C10 117.4(8) . .
N1 C1 C2 123.1(8) . .
C3 C4 C5 119.3(8) . .
C7 C8 C9 119.5(8) . .
V2 O3 Mn 166.7(4) . .
C1 N1 C5 118.9(7) . .
C1 N1 Mn 123.9(6) . .
C5 N1 Mn 117.2(5) . .

loop_
_geom_bond_atom_site_label_1
_geom_bond_atom_site_label_2
_geom_bond_distance
_geom_bond_site_symmetry_2
Mn O3 2.109(6) .
Mn O1 2.166(6) 1_655
Mn O5 2.189(5) 1_655
Mn N1 2.247(7) .
Mn N2 2.251(7) .
Mn O7 2.258(6) .
V2 O5 1.638(5) .
V2 O3 1.645(6) .
V2 O4 1.777(6) 2_455
V2 O2 1.798(6) .
V2 V1 3.1120(19) .
V1 O6 1.620(6) .
V1 O1 1.693(6) .
V1 O2 1.800(6) .
V1 O4 1.812(6) .
O5 Mn 2.189(5) 1_455
O1 Mn 2.166(6) 1_455
O4 V2 1.777(6) 2_445
N2 C10 1.336(11) .
N2 C6 1.362(10) .
C10 C9 1.395(12) .
C5 N1 1.347(11) .
C5 C4 1.404(11) .
C5 C6 1.479(11) .
C6 C7 1.383(12) .
C3 C4 1.363(12) .
C3 C2 1.392(13) .
C7 C8 1.383(12) .
C2 C1 1.385(12) .
C9 C8 1.383(12) .
C1 N1 1.339(11) .
